data_4021878
loop_
_publ_author_name
'Daiwang Xu'
'Ang\`ele Chiaroni'
'Maurice-Bernard Fleury'
'Martine Largeron'

_publ_section_title
;
 Electrochemically Induced Cascade Reaction for the Assembly of
 Libraries of Biologically Relevant 1,4-Benzoxazine Derivatives
;
_journal_name_full 'Journal of Organic Chemistry'
_journal_page_first 6374
_journal_page_last 6381
_journal_paper_doi 10.1021/jo060452f
_journal_volume 71
_journal_year 2006
_chemical_formula_moiety 'C17 H23 N3 O4'
_chemical_formula_sum 'C17 H23 N3 O4'
_chemical_formula_weight 333.38
_chemical_name_common MART064
_chemical_name_systematic
; 
 [(R,S)-2-morpholino-3-spiro-1'-cyclohexyl-6-nitro-3,4-dihydro-2H- =
     1,4-benzoxazine : 5f
;
_space_group_IT_number 2
_symmetry_cell_setting triclinic
_symmetry_space_group_name_Hall '-P 1'
_symmetry_space_group_name_H-M 'P -1'
_atom_sites_solution_hydrogens geom
_atom_sites_solution_primary direct
_atom_sites_solution_secondary difmap
_audit_creation_method SHELXL-97
_cell_angle_alpha 71.79(4)
_cell_angle_beta 70.18(4)
_cell_angle_gamma 72.29(4)
_cell_formula_units_Z 2
_cell_length_a 9.373(6)
_cell_length_b 9.802(5)
_cell_length_c 10.391(8)
_cell_measurement_reflns_used 1548
_cell_measurement_temperature 293(2)
_cell_measurement_theta_max 27.485
_cell_measurement_theta_min 0.998
_cell_volume 831.9(9)
_computing_cell_refinement 'HKL Scalepack (Otwinowski & Minor 1997)'
_computing_data_collection 'Collect (Bruker AXS BV, 1997-2004)'
_computing_data_reduction 'HKL Denzo and Scalepack (Otwinowski & Minor 1997)'
_computing_molecular_graphics 'R3M (Riche, 1983) ORTEP (Johnson, 1965)'
_computing_publication_material 'SHELXL-97 (Sheldrick, 1997)'
_computing_structure_refinement 'SHELXL-97 (Sheldrick, 1997)'
_computing_structure_solution 'SHELXS-86 (Sheldrick, 1990)'
_diffrn_ambient_temperature 293(2)
_diffrn_detector_area_resol_mean 9
_diffrn_measured_fraction_theta_full 0.891
_diffrn_measured_fraction_theta_max 0.891
_diffrn_measurement_device_type 'Nonius Kappa-CCD diffractometer'
_diffrn_measurement_method 'phi and omega scans'
_diffrn_radiation_monochromator graphite
_diffrn_radiation_source 'fine-focus sealed tube'
_diffrn_radiation_type MoK\a
_diffrn_radiation_wavelength 0.71073
_diffrn_reflns_av_R_equivalents 0.0208
_diffrn_reflns_av_sigmaI/netI 0.0357
_diffrn_reflns_limit_h_max 12
_diffrn_reflns_limit_h_min -10
_diffrn_reflns_limit_k_max 12
_diffrn_reflns_limit_k_min -12
_diffrn_reflns_limit_l_max 13
_diffrn_reflns_limit_l_min -13
_diffrn_reflns_number 4474
_diffrn_reflns_theta_full 27.27
_diffrn_reflns_theta_max 27.27
_diffrn_reflns_theta_min 2.24
_exptl_absorpt_coefficient_mu 0.096
_exptl_absorpt_correction_type none
_exptl_crystal_colour 'pale orange'
_exptl_crystal_density_diffrn 1.331
_exptl_crystal_density_meas ?
_exptl_crystal_density_method .
_exptl_crystal_description prism
_exptl_crystal_F_000 356
_exptl_crystal_size_max 0.65
_exptl_crystal_size_mid 0.50
_exptl_crystal_size_min 0.35
_refine_diff_density_max 0.189
_refine_diff_density_min -0.185
_refine_diff_density_rms 0.037
_refine_ls_extinction_method none
_refine_ls_goodness_of_fit_ref 1.022
_refine_ls_hydrogen_treatment mixed
_refine_ls_matrix_type full
_refine_ls_number_parameters 220
_refine_ls_number_reflns 3327
_refine_ls_number_restraints 0
_refine_ls_restrained_S_all 1.022
_refine_ls_R_factor_all 0.0677
_refine_ls_R_factor_gt 0.0504
_refine_ls_shift/su_max 0.002
_refine_ls_shift/su_mean 0.000
_refine_ls_structure_factor_coef Fsqd
_refine_ls_weighting_details 'calc w=1/[\s^2^(Fo^2^)+(0.0570P)^2^+0.3475P] where P=(Fo^2^+2Fc^2^)/3'
_refine_ls_weighting_scheme calc
_refine_ls_wR_factor_gt 0.1240
_refine_ls_wR_factor_ref 0.1377
_reflns_number_gt 2629
_reflns_number_total 3327
_reflns_threshold_expression >2sigma(I)
_cod_data_source_file jo060452fsi20060303_010916.cif
_cod_depositor_comments
;
The following automatic conversions were performed:
'_symmetry_cell_setting' value 'Triclinic' changed to 'triclinic'
according to '/home/saulius/struct/CIF-dictionaries/cif_core.dic'
dictionary named 'cif_core.dic' version 2.4.1 from 2010-06-29.

Automatic conversion script
Id: cif_fix_enum 1527 2010-12-29 10:47:43Z saulius 
;
_cod_database_code 4021878

loop_
_symmetry_equiv_pos_as_xyz
'x, y, z'
'-x, -y, -z'

loop_
_atom_site_label
_atom_site_type_symbol
_atom_site_fract_x
_atom_site_fract_y
_atom_site_fract_z
_atom_site_U_iso_or_equiv
_atom_site_adp_type
_atom_site_occupancy
_atom_site_symmetry_multiplicity
_atom_site_calc_flag
_atom_site_refinement_flags
O1 O 0.06157(12) 0.24506(14) 0.47478(12) 0.0382(3) Uani 1 1 d .
C2 C 0.02979(17) 0.16800(17) 0.62368(17) 0.0315(3) Uani 1 1 d .
H2 H 0.0754 0.0631 0.6273 0.035 Uiso 1 1 calc R
C3 C 0.11330(16) 0.21735(17) 0.70035(16) 0.0291(3) Uani 1 1 d .
N4 N 0.27933(15) 0.17559(16) 0.62624(15) 0.0357(3) Uani 1 1 d .
HN4 H 0.342(2) 0.181(2) 0.665(2) 0.040 Uiso 1 1 d .
C4a C 0.32258(17) 0.22105(17) 0.48119(17) 0.0325(4) Uani 1 1 d .
C5 C 0.47518(19) 0.22877(19) 0.40403(19) 0.0392(4) Uani 1 1 d .
H5 H 0.5527 0.2032 0.4497 0.044 Uiso 1 1 calc R
C6 C 0.5103(2) 0.2748(2) 0.2588(2) 0.0431(4) Uani 1 1 d .
C7 C 0.4004(2) 0.3142(2) 0.1855(2) 0.0470(5) Uani 1 1 d .
H7 H 0.4267 0.3470 0.0880 0.053 Uiso 1 1 calc R
C8 C 0.2497(2) 0.30338(19) 0.26141(18) 0.0407(4) Uani 1 1 d .
H8 H 0.1733 0.3288 0.2145 0.046 Uiso 1 1 calc R
C8a C 0.21143(18) 0.25522(17) 0.40636(17) 0.0332(4) Uani 1 1 d .
N12 N -0.13472(14) 0.18294(14) 0.68017(15) 0.0329(3) Uani 1 1 d .
C13 C -0.2353(2) 0.32624(19) 0.6338(2) 0.0487(5) Uani 1 1 d .
H13A H -0.2301 0.3420 0.5356 0.055 Uiso 1 1 calc R
H13B H -0.2001 0.4050 0.6436 0.055 Uiso 1 1 calc R
C14 C -0.3999(2) 0.3272(2) 0.7225(3) 0.0540(5) Uani 1 1 d .
H14A H -0.4048 0.3148 0.8202 0.061 Uiso 1 1 calc R
H14B H -0.4666 0.4216 0.6930 0.061 Uiso 1 1 calc R
O15 O -0.45473(13) 0.21290(14) 0.71045(16) 0.0483(4) Uani 1 1 d .
C16 C -0.3571(2) 0.0741(2) 0.7502(3) 0.0603(6) Uani 1 1 d .
H16A H -0.3943 -0.0023 0.7385 0.068 Uiso 1 1 calc R
H16B H -0.3621 0.0550 0.8489 0.068 Uiso 1 1 calc R
C17 C -0.1913(2) 0.0681(2) 0.6638(2) 0.0459(5) Uani 1 1 d .
H17A H -0.1272 -0.0276 0.6942 0.051 Uiso 1 1 calc R
H17B H -0.1847 0.0820 0.5655 0.051 Uiso 1 1 calc R
C18 C 0.06230(19) 0.38132(18) 0.6994(2) 0.0376(4) Uani 1 1 d .
H18A H 0.0794 0.4386 0.6029 0.042 Uiso 1 1 calc R
H18B H -0.0481 0.4051 0.7452 0.042 Uiso 1 1 calc R
C19 C 0.1514(2) 0.4234(2) 0.7745(2) 0.0502(5) Uani 1 1 d .
H19A H 0.2611 0.4067 0.7248 0.056 Uiso 1 1 calc R
H19B H 0.1142 0.5272 0.7742 0.056 Uiso 1 1 calc R
C20 C 0.1302(3) 0.3334(3) 0.9241(2) 0.0653(6) Uani 1 1 d .
H20A H 0.0228 0.3616 0.9767 0.073 Uiso 1 1 calc R
H20B H 0.1951 0.3557 0.9669 0.073 Uiso 1 1 calc R
C21 C 0.1714(2) 0.1686(3) 0.9345(2) 0.0588(6) Uani 1 1 d .
H21A H 0.1425 0.1172 1.0326 0.066 Uiso 1 1 calc R
H21B H 0.2829 0.1367 0.8981 0.066 Uiso 1 1 calc R
C22 C 0.0884(2) 0.1275(2) 0.85219(18) 0.0421(4) Uani 1 1 d .
H22A H 0.1268 0.0237 0.8527 0.047 Uiso 1 1 calc R
H22B H -0.0221 0.1436 0.8988 0.047 Uiso 1 1 calc R
N9 N 0.6712(2) 0.2831(2) 0.1810(2) 0.0614(5) Uani 1 1 d .
O10 O 0.77076(18) 0.2381(2) 0.2455(2) 0.0735(5) Uani 1 1 d .
O11 O 0.7007(2) 0.3337(3) 0.0540(2) 0.1156(9) Uani 1 1 d .

loop_
_atom_site_aniso_label
_atom_site_aniso_U_11
_atom_site_aniso_U_22
_atom_site_aniso_U_33
_atom_site_aniso_U_23
_atom_site_aniso_U_13
_atom_site_aniso_U_12
O1 0.0276(6) 0.0577(7) 0.0306(6) -0.0096(5) -0.0088(5) -0.0111(5)
C2 0.0241(7) 0.0369(8) 0.0324(9) -0.0081(6) -0.0064(6) -0.0066(6)
C3 0.0198(7) 0.0381(8) 0.0276(8) -0.0069(6) -0.0050(6) -0.0064(6)
N4 0.0215(6) 0.0534(8) 0.0326(8) -0.0107(6) -0.0082(6) -0.0073(6)
C4a 0.0262(7) 0.0372(8) 0.0323(9) -0.0110(6) -0.0040(6) -0.0062(6)
C5 0.0274(8) 0.0475(9) 0.0419(10) -0.0154(8) -0.0041(7) -0.0081(7)
C6 0.0352(9) 0.0454(9) 0.0423(10) -0.0164(8) 0.0057(8) -0.0121(7)
C7 0.0489(11) 0.0513(10) 0.0316(9) -0.0104(8) 0.0013(8) -0.0114(8)
C8 0.0411(9) 0.0460(9) 0.0325(9) -0.0111(7) -0.0091(8) -0.0051(8)
C8a 0.0284(8) 0.0374(8) 0.0329(9) -0.0119(7) -0.0048(7) -0.0060(6)
N12 0.0225(6) 0.0368(7) 0.0411(8) -0.0115(6) -0.0085(6) -0.0069(5)
C13 0.0301(9) 0.0386(9) 0.0809(15) -0.0144(9) -0.0190(9) -0.0075(7)
C14 0.0285(9) 0.0576(11) 0.0841(16) -0.0339(11) -0.0157(10) -0.0025(8)
O15 0.0265(6) 0.0505(7) 0.0726(10) -0.0145(6) -0.0169(6) -0.0107(5)
C16 0.0352(10) 0.0472(11) 0.0931(18) -0.0023(11) -0.0190(11) -0.0143(8)
C17 0.0333(9) 0.0407(9) 0.0702(14) -0.0196(9) -0.0163(9) -0.0077(7)
C18 0.0306(8) 0.0394(9) 0.0458(10) -0.0122(7) -0.0126(7) -0.0070(7)
C19 0.0412(10) 0.0593(12) 0.0618(13) -0.0287(10) -0.0137(9) -0.0130(9)
C20 0.0533(12) 0.111(2) 0.0507(13) -0.0388(13) -0.0121(10) -0.0262(13)
C21 0.0442(11) 0.0988(17) 0.0315(10) -0.0005(10) -0.0141(8) -0.0241(11)
C22 0.0310(8) 0.0543(10) 0.0330(10) 0.0023(8) -0.0068(7) -0.0135(8)
N9 0.0434(10) 0.0740(12) 0.0558(12) -0.0202(9) 0.0120(9) -0.0209(9)
O10 0.0388(8) 0.0975(13) 0.0804(12) -0.0278(10) 0.0047(8) -0.0260(8)
O11 0.0666(12) 0.194(2) 0.0549(12) -0.0055(13) 0.0195(10) -0.0490(14)

loop_
_atom_type_symbol
_atom_type_description
_atom_type_scat_dispersion_real
_atom_type_scat_dispersion_imag
_atom_type_scat_source
C C 0.0033 0.0016 'International Tables Vol C Tables 4.2.6.8 and 6.1.1.4'
N N 0.0061 0.0033 'International Tables Vol C Tables 4.2.6.8 and 6.1.1.4'
O O 0.0106 0.0060 'International Tables Vol C Tables 4.2.6.8 and 6.1.1.4'
H H 0.0000 0.0000 'International Tables Vol C Tables 4.2.6.8 and 6.1.1.4'

loop_
_geom_angle_atom_site_label_1
_geom_angle_atom_site_label_2
_geom_angle_atom_site_label_3
_geom_angle
C8a O1 C2 116.85(12)
N12 C2 O1 108.41(13)
N12 C2 C3 116.86(13)
O1 C2 C3 110.38(13)
N4 C3 C22 108.17(13)
N4 C3 C18 111.84(14)
C22 C3 C18 109.15(15)
N4 C3 C2 103.62(13)
C22 C3 C2 109.37(14)
C18 C3 C2 114.43(13)
C4a N4 C3 117.88(13)
N4 C4a C5 122.54(15)
N4 C4a C8a 119.55(15)
C5 C4a C8a 117.85(16)
C6 C5 C4a 119.43(17)
C7 C6 C5 122.85(17)
C7 C6 N9 119.05(18)
C5 C6 N9 118.10(18)
C6 C7 C8 117.87(18)
C7 C8 C8a 120.70(17)
O1 C8a C8 117.84(15)
O1 C8a C4a 120.93(15)
C8 C8a C4a 121.21(16)
C2 N12 C17 113.38(13)
C2 N12 C13 117.55(14)
C17 N12 C13 108.11(14)
N12 C13 C14 109.02(17)
O15 C14 C13 111.18(16)
C16 O15 C14 110.40(15)
O15 C16 C17 111.64(17)
N12 C17 C16 109.70(16)
C19 C18 C3 111.77(15)
C20 C19 C18 110.55(18)
C19 C20 C21 112.91(18)
C20 C21 C22 111.91(17)
C3 C22 C21 112.30(16)
O11 N9 O10 122.8(2)
O11 N9 C6 118.4(2)
O10 N9 C6 118.82(19)

loop_
_geom_bond_atom_site_label_1
_geom_bond_atom_site_label_2
_geom_bond_distance
O1 C8a 1.361(2)
O1 C2 1.465(2)
C2 N12 1.431(2)
C2 C3 1.541(2)
C3 N4 1.476(2)
C3 C22 1.525(2)
C3 C18 1.529(2)
N4 C4a 1.382(2)
C4a C5 1.394(2)
C4a C8a 1.406(2)
C5 C6 1.385(3)
C6 C7 1.377(3)
C6 N9 1.464(3)
C7 C8 1.382(3)
C8 C8a 1.383(3)
N12 C17 1.457(2)
N12 C13 1.474(2)
C13 C14 1.504(3)
C14 O15 1.421(2)
O15 C16 1.417(2)
C16 C17 1.502(3)
C18 C19 1.526(3)
C19 C20 1.507(3)
C20 C21 1.520(4)
C21 C22 1.535(3)
N9 O11 1.221(3)
N9 O10 1.226(3)

loop_
_geom_torsion_atom_site_label_1
_geom_torsion_atom_site_label_2
_geom_torsion_atom_site_label_3
_geom_torsion_atom_site_label_4
_geom_torsion
C8a O1 C2 C3 44.6(2)
O1 C2 C3 N4 -60.66(15)
C2 C3 N4 C4a 51.3(2)
C3 N4 C4a C8a -23.0(2)
N4 C4a C8a O1 0.4(2)
C2 O1 C8a C4a -12.8(2)
C8a C4a C5 C6 2.5(2)
C4a C5 C6 C7 0.0(3)
C5 C6 C7 C8 -1.5(3)
C6 C7 C8 C8a 0.3(3)
C7 C8 C8a C4a 2.3(3)
C8 C8a C4a C5 -3.8(2)
N12 C2 C3 C18 -63.1(2)
N12 C2 C3 C22 59.7(2)
O1 C2 C3 C22 -175.83(12)
O1 C2 C3 C18 61.4(2)
C18 C3 N4 C4a -72.5(2)
O1 C2 N12 C13 -39.4(2)
O1 C2 N12 C17 88.0(2)
C3 C2 N12 C13 86.1(2)
C3 C2 N12 C17 -146.5(2)
C17 N12 C13 C14 59.6(2)
N12 C13 C14 O15 -59.5(2)
C13 C14 O15 C16 57.8(2)
C14 O15 C16 C17 -57.2(2)
O15 C16 C17 N12 58.7(2)
C13 N12 C17 C16 -59.1(2)
N4 C3 C18 C19 -61.5(2)
N4 C3 C22 C21 66.6(2)
C22 C3 C18 C19 58.2(2)
C3 C18 C19 C20 -57.6(2)
C18 C19 C20 C21 53.7(2)
C19 C20 C21 C22 -51.3(2)
C20 C21 C22 C3 52.4(2)
C18 C3 C22 C21 -55.3(2)
C2 C3 C22 C21 178.82(15)
C7 C6 N9 O11 4.6(3)
C5 C6 N9 O10 5.7(3)

loop_
_cod_related_entry_id
_cod_related_entry_database
_cod_related_entry_code
1 ChemSpider 17238353
